data_8100055
loop_
_publ_author_name
'Belizzi, Mary'
'Foss, Paul C. D.'
'Pelto, Ryan'
'Crundwell, Guy'
'Br\"uckner, Christian'
'Updegraff, III, James B.'
'Zeller, Matthias'
'Hunter, Allen D.'

_publ_section_title
;
Crystal structure of 5,10,15,20-tetrakis(5'-methylthien-2'-yl)porphyrin, 
C~40~H~30~N~4~S~4~
;
_journal_issue 2
_journal_name_full 'Zeitschrift f\"ur Kristallographie - New Crystal Structures'
_journal_page_first 129
_journal_page_last 131
_journal_volume 219
_journal_year 2004
_chemical_formula_sum 'C40 H30 N4 S4'
_chemical_formula_weight 694.92
_chemical_name_common
;
tetra(5'-methyl-2'-thienyl)porphyrin
;
_space_group_IT_number 2
_space_group_name_Hall '-P 1'
_space_group_name_H-M_alt 'P -1'
_symmetry_cell_setting triclinic
_symmetry_space_group_name_Hall '-P 1'
_symmetry_space_group_name_H-M 'P -1'
_cell_angle_alpha 87.818(2)
_cell_angle_beta 79.141(2)
_cell_angle_gamma 86.737(2)
_cell_formula_units_Z 1
_cell_length_a 6.5126(7)
_cell_length_b 10.4988(12)
_cell_length_c 12.6350(14)
_cell_measurement_temperature 100(2)
_cell_volume 846.74(16)
_diffrn_ambient_temperature 100(2)
_exptl_crystal_density_diffrn 1.363
_cod_depositor_comments
;
The following automatic conversions were performed:
'_symmetry_cell_setting' value 'Triclinic' changed to 'triclinic'
according to '/home/saulius/struct/CIF-dictionaries/cif_core.dic'
dictionary named 'cif_core.dic' version 2.4.1 from
2010-06-29.

'_geom_bond_publ_flag' value 'YES' changed to 'yes' according
to '/home/saulius/struct/CIF-dictionaries/cif_core.dic' dictionary named
'cif_core.dic' version 2.4.1 from 2010-06-29 (32
times).

'_geom_bond_publ_flag' value 'NO' changed to 'no' according to
'/home/saulius/struct/CIF-dictionaries/cif_core.dic' dictionary named
'cif_core.dic' version 2.4.1 from 2010-06-29 (21 time).

Automatic conversion script
Id: cif_fix_enum 1527 2010-12-29 10:47:43Z saulius 
;
_cod_database_code 8100055

loop_
_symmetry_equiv_pos_as_xyz
'x, y, z'
'-x, -y, -z'

loop_
_atom_site_label
_atom_site_type_symbol
_atom_site_fract_x
_atom_site_fract_y
_atom_site_fract_z
_atom_site_U_iso_or_equiv
_atom_site_adp_type
_atom_site_occupancy
_atom_site_symmetry_multiplicity
_atom_site_Wyckoff_symbol
_atom_site_calc_flag
_atom_site_refinement_flags
_atom_site_disorder_assembly
_atom_site_disorder_group
N1 N 0.7583(2) 0.50403(16) 0.63731(13) 0.0243(3) Uani 1 2 i d . . .
H1A H 0.8444 0.4886 0.5761 0.029 Uiso 1 2 i calc R . .
C1 C 0.7774(3) 0.44982(19) 0.73536(15) 0.0261(4) Uani 1 2 i d . . .
C2 C 0.6036(3) 0.4986(2) 0.81316(16) 0.0318(4) Uani 1 2 i d . . .
H2A H 0.5753 0.4765 0.8879 0.038 Uiso 1 2 i calc R . .
C3 C 0.4867(3) 0.5819(2) 0.76084(16) 0.0304(4) Uani 1 2 i d . . .
H3A H 0.3628 0.6288 0.7926 0.036 Uiso 1 2 i calc R . .
C4 C 0.5845(3) 0.58606(19) 0.64891(15) 0.0253(4) Uani 1 2 i d . A .
C5 C 0.5211(3) 0.66479(19) 0.56754(16) 0.0259(4) Uani 1 2 i d . . .
N2 N 0.8250(2) 0.62252(16) 0.42074(13) 0.0247(3) Uani 1 2 i d . . .
C6 C 0.6311(3) 0.67603(18) 0.46057(15) 0.0251(4) Uani 1 2 i d . A .
C7 C 0.5492(3) 0.7489(2) 0.37663(16) 0.0299(4) Uani 1 2 i d . . .
H7A H 0.4168 0.7939 0.3836 0.036 Uiso 1 2 i calc R A .
C8 C 0.6977(3) 0.7406(2) 0.28668(16) 0.0302(4) Uani 1 2 i d . A .
H8A H 0.6904 0.7791 0.2181 0.036 Uiso 1 2 i calc R . .
C9 C 0.8705(3) 0.66167(19) 0.31456(15) 0.0263(4) Uani 1 2 i d . A .
C10 C 1.0567(3) 0.6302(2) 0.24171(15) 0.0269(4) Uani 1 2 i d . . .
S1 S 0.30761(13) 0.90513(8) 0.58753(9) 0.0327(3) Uani 0.758(3) 2 i d PD A 1
C11 C 0.3254(3) 0.7435(2) 0.59842(17) 0.0316(4) Uani 0.758(3) 2 i d PD A 1
C12 C 0.1259(6) 0.6955(4) 0.6393(4) 0.0269(10) Uani 0.758(3) 2 i d PD A 1
H12A H 0.0995 0.6074 0.6498 0.032 Uiso 0.758(3) 2 i calc PR A 1
C13 C -0.0306(4) 0.7971(3) 0.6627(2) 0.0283(5) Uani 0.758(3) 2 i d PD A 1
H13A H -0.1730 0.7832 0.6926 0.034 Uiso 0.758(3) 2 i calc PR A 1
C14 C 0.0436(4) 0.9155(3) 0.6383(2) 0.0271(6) Uani 0.758(3) 2 i d PD A 1
C15 C -0.0754(5) 1.0421(3) 0.6520(3) 0.0421(7) Uani 0.758(3) 2 i d PD A 1
H15A H -0.2232 1.0287 0.6814 0.063 Uiso 0.758(3) 2 i calc PR A 1
H15B H -0.0634 1.0871 0.5818 0.063 Uiso 0.758(3) 2 i calc PR A 1
H15C H -0.0175 1.0932 0.7016 0.063 Uiso 0.758(3) 2 i calc PR A 1
S1B S 0.1022(8) 0.7179(4) 0.6460(4) 0.0327(3) Uani 0.24 2 i d PD A 2
C11B C 0.3254(3) 0.7435(2) 0.59842(17) 0.0316(4) Uani 0.24 2 i d PD A 2
C12B C 0.3540(18) 0.8863(11) 0.5952(13) 0.0269(10) Uani 0.24 2 i d PD A 2
H12B H 0.4836 0.9259 0.5741 0.032 Uiso 0.242(3) 2 i calc PR A 2
C13B C 0.1568(14) 0.9512(8) 0.6288(7) 0.0283(5) Uani 0.24 2 i d PD A 2
H13B H 0.1375 1.0416 0.6307 0.034 Uiso 0.242(3) 2 i calc PR A 2
C14B C -0.0010(15) 0.8711(10) 0.6577(8) 0.0271(6) Uani 0.24 2 i d PD A 2
C15B C -0.2244(15) 0.9023(9) 0.7002(8) 0.0421(7) Uani 0.24 2 i d PD A 2
H15D H -0.2989 0.8232 0.7158 0.063 Uiso 0.242(3) 2 i calc PR A 2
H15E H -0.2847 0.9542 0.6464 0.063 Uiso 0.242(3) 2 i calc PR A 2
H15F H -0.2380 0.9501 0.7665 0.063 Uiso 0.242(3) 2 i calc PR A 2
S2 S 1.26447(13) 0.79954(7) 0.08958(5) 0.0523(2) Uani 1 2 i d . . .
C16 C 1.0800(3) 0.6869(2) 0.13129(16) 0.0321(4) Uani 1 2 i d . A .
C17 C 0.9685(4) 0.6703(3) 0.05227(18) 0.0425(6) Uani 1 2 i d . . .
H17A H 0.8600 0.6121 0.0587 0.051 Uiso 1 2 i calc R A .
C18 C 1.0316(5) 0.7493(3) -0.04099(19) 0.0526(7) Uani 1 2 i d . A .
H18A H 0.9696 0.7482 -0.1032 0.063 Uiso 1 2 i calc R . .
C19 C 1.1862(6) 0.8252(3) -0.0332(2) 0.0562(8) Uani 1 2 i d . A .
C20 C 1.2908(8) 0.9234(4) -0.1120(3) 0.0926(14) Uani 1 2 i d . . .
H20A H 1.2306 0.9255 -0.1775 0.139 Uiso 1 2 i calc R A .
H20B H 1.4413 0.9012 -0.1302 0.139 Uiso 1 2 i calc R . .
H20C H 1.2687 1.0076 -0.0795 0.139 Uiso 1 2 i calc R . .

loop_
_atom_site_aniso_label
_atom_site_aniso_U_11
_atom_site_aniso_U_22
_atom_site_aniso_U_33
_atom_site_aniso_U_23
_atom_site_aniso_U_13
_atom_site_aniso_U_12
N1 0.0183(7) 0.0316(8) 0.0222(7) -0.0019(6) -0.0013(5) -0.0022(6)
C1 0.0201(8) 0.0337(10) 0.0236(9) -0.0007(7) -0.0007(7) -0.0042(7)
C2 0.0235(9) 0.0437(12) 0.0257(9) 0.0000(8) 0.0013(7) -0.0017(8)
C3 0.0212(9) 0.0390(11) 0.0282(10) -0.0025(8) 0.0022(7) -0.0001(8)
C4 0.0184(8) 0.0303(9) 0.0264(9) -0.0041(7) -0.0006(7) -0.0036(7)
C5 0.0196(8) 0.0287(9) 0.0286(9) -0.0047(7) -0.0021(7) -0.0005(7)
N2 0.0196(7) 0.0306(8) 0.0237(8) -0.0021(6) -0.0029(6) -0.0024(6)
C6 0.0220(8) 0.0271(9) 0.0266(9) -0.0043(7) -0.0049(7) 0.0004(7)
C7 0.0270(9) 0.0331(10) 0.0290(10) -0.0047(8) -0.0058(7) 0.0066(8)
C8 0.0300(10) 0.0345(10) 0.0259(9) -0.0028(8) -0.0068(7) 0.0059(8)
C9 0.0225(9) 0.0313(10) 0.0257(9) -0.0017(7) -0.0058(7) -0.0010(7)
C10 0.0244(9) 0.0340(10) 0.0215(9) -0.0003(7) -0.0021(7) -0.0020(7)
S1 0.0324(5) 0.0208(4) 0.0390(5) -0.0035(3) 0.0090(4) -0.0014(3)
C11 0.0317(10) 0.0333(10) 0.0273(9) -0.0032(8) -0.0020(8) 0.0092(8)
C12 0.0146(15) 0.029(2) 0.0408(18) -0.0116(15) -0.0117(13) 0.0008(13)
C13 0.0213(11) 0.0259(13) 0.0369(13) -0.0045(10) -0.0038(9) 0.0019(9)
C14 0.0227(15) 0.0262(16) 0.0299(14) -0.0052(12) 0.0014(10) 0.0013(11)
C15 0.0479(17) 0.0295(14) 0.0429(16) -0.0061(12) 0.0035(13) 0.0127(12)
S1B 0.0324(5) 0.0208(4) 0.0390(5) -0.0035(3) 0.0090(4) -0.0014(3)
C11B 0.0317(10) 0.0333(10) 0.0273(9) -0.0032(8) -0.0020(8) 0.0092(8)
C12B 0.0146(15) 0.029(2) 0.0408(18) -0.0116(15) -0.0117(13) 0.0008(13)
C13B 0.0213(11) 0.0259(13) 0.0369(13) -0.0045(10) -0.0038(9) 0.0019(9)
C14B 0.0227(15) 0.0262(16) 0.0299(14) -0.0052(12) 0.0014(10) 0.0013(11)
C15B 0.0479(17) 0.0295(14) 0.0429(16) -0.0061(12) 0.0035(13) 0.0127(12)
S2 0.0703(5) 0.0578(4) 0.0277(3) 0.0112(3) -0.0036(3) -0.0214(3)
C16 0.0312(10) 0.0398(11) 0.0231(9) 0.0003(8) -0.0012(7) 0.0042(8)
C17 0.0379(12) 0.0615(16) 0.0270(10) -0.0069(10) -0.0056(9) 0.0089(11)
C18 0.0605(17) 0.0730(19) 0.0214(10) -0.0047(11) -0.0078(10) 0.0252(15)
C19 0.084(2) 0.0543(16) 0.0240(11) 0.0073(10) 0.0001(12) 0.0112(15)
C20 0.159(4) 0.074(2) 0.0338(15) 0.0213(15) 0.006(2) -0.010(3)

loop_
_geom_bond_atom_site_label_1
_geom_bond_atom_site_label_2
_geom_bond_distance
_geom_bond_site_symmetry_2
_geom_bond_publ_flag
N1 C1 1.368(2) . yes
N1 C4 1.371(2) . yes
N1 H1A 0.8800 . no
C1 C10 1.398(3) 2_766 yes
C1 C2 1.436(3) . yes
C2 C3 1.361(3) . yes
C2 H2A 0.9500 . no
C3 C4 1.438(3) . yes
C3 H3A 0.9500 . no
C4 C5 1.402(3) . yes
C5 C6 1.409(3) . yes
C5 C11 1.475(3) . yes
N2 C6 1.366(2) . yes
N2 C9 1.371(2) . yes
C6 C7 1.449(3) . yes
C7 C8 1.348(3) . yes
C7 H7A 0.9500 . no
C8 C9 1.448(3) . yes
C8 H8A 0.9500 . no
C9 C10 1.408(3) . yes
C10 C1 1.398(3) 2_766 no
C10 C16 1.480(3) . yes
S1 C11 1.697(2) . yes
S1 C14 1.717(3) . yes
C11 C12 1.418(5) . yes
C12 C13 1.432(4) . yes
C12 H12A 0.9500 . no
C13 C14 1.363(4) . yes
C13 H13A 0.9500 . no
C14 C15 1.499(4) . yes
C15 H15A 0.9800 . no
C15 H15B 0.9800 . no
C15 H15C 0.9800 . no
S1B C14B 1.708(10) . yes
C12B C13B 1.418(12) . yes
C12B H12B 0.9500 . no
C13B C14B 1.354(11) . yes
C13B H13B 0.9500 . no
C14B C15B 1.475(11) . yes
C15B H15D 0.9800 . no
C15B H15E 0.9800 . no
C15B H15F 0.9800 . no
S2 C19 1.729(3) . yes
S2 C16 1.731(2) . yes
C16 C17 1.362(3) . yes
C17 C18 1.424(4) . yes
C17 H17A 0.9500 . no
C18 C19 1.339(5) . yes
C18 H18A 0.9500 . no
C19 C20 1.505(4) . yes
C20 H20A 0.9800 . no
C20 H20B 0.9800 . no
C20 H20C 0.9800 . no
